data_4109145
loop_
_publ_author_name
'Vadim A. Soloshonok'
'Hisanori Ueki'

_publ_contact_author
; 
   Prof. Soloshonok, Vadim A.  
   Department of Chemistry and Biochemistry
   University of Oklahoma 
   620 Parrington Oval, Room 208
   Norman, OK  73019-3051  USA 
;
_publ_contact_author_email vadim@ou.edu
_publ_contact_author_fax 1(405)3256111
_publ_contact_author_phone 1(405)3258279
_publ_section_title
;
 Design, Synthesis, and Characterization of Binuclear Ni(II) Complexes
 with Inherent Helical Chirality
;
_journal_name_full 'Journal of the American Chemical Society'
_journal_page_first 2426
_journal_page_last 2427
_journal_paper_doi 10.1021/ja0671215
_journal_volume 129
_journal_year 2007
_chemical_absolute_configuration rm
_chemical_formula_moiety 'C50 H46 N6 Ni2 O2, 2(C H2 Cl2)'
_chemical_formula_sum 'C52 H50 Cl4 N6 Ni2 O2'
_chemical_formula_weight 1050.20
_chemical_melting_point 581
_chemical_name_systematic
; 
 ? 
;
_space_group_IT_number 18
_symmetry_cell_setting orthorhombic
_symmetry_space_group_name_Hall 'P 2 2ab'
_symmetry_space_group_name_H-M 'P 21 21 2'
_atom_sites_solution_hydrogens geom
_atom_sites_solution_primary direct
_atom_sites_solution_secondary difmap
_audit_creation_method SHELXL-97
_cell_angle_alpha 90.00
_cell_angle_beta 90.00
_cell_angle_gamma 90.00
_cell_formula_units_Z 2
_cell_length_a 15.3554(8)
_cell_length_b 12.2744(7)
_cell_length_c 12.4945(7)
_cell_measurement_reflns_used 5683
_cell_measurement_temperature 120(2)
_cell_measurement_theta_max 25.4
_cell_measurement_theta_min 3.8
_cell_volume 2354.9(2)
_computing_cell_refinement 'Bruker SMART'
_computing_data_collection 'Bruker SMART'
_computing_data_reduction 'Bruker SAINT'
_computing_molecular_graphics 'Bruker SHELXTL'
_computing_publication_material 'Bruker SHELXTL'
_computing_structure_refinement 'SHELXL-97 (Sheldrick, 1997)'
_computing_structure_solution 'SHELXS-97 (Sheldrick, 1990)'
_diffrn_ambient_temperature 120(2)
_diffrn_measured_fraction_theta_full 0.979
_diffrn_measured_fraction_theta_max 0.979
_diffrn_measurement_device_type 'CCD area detector'
_diffrn_measurement_method ' omega scans'
_diffrn_radiation_monochromator graphite
_diffrn_radiation_source 'fine-focus sealed tube'
_diffrn_radiation_type MoK\a
_diffrn_radiation_wavelength 0.71073
_diffrn_reflns_av_R_equivalents 0.0196
_diffrn_reflns_av_sigmaI/netI 0.0291
_diffrn_reflns_limit_h_max 19
_diffrn_reflns_limit_h_min -20
_diffrn_reflns_limit_k_max 15
_diffrn_reflns_limit_k_min -16
_diffrn_reflns_limit_l_max 16
_diffrn_reflns_limit_l_min -16
_diffrn_reflns_number 20026
_diffrn_reflns_theta_full 28.27
_diffrn_reflns_theta_max 28.27
_diffrn_reflns_theta_min 1.63
_diffrn_standards_decay_% none
_diffrn_standards_interval_count 0
_diffrn_standards_number 0
_exptl_absorpt_coefficient_mu 1.076
_exptl_absorpt_correction_T_max 0.9893
_exptl_absorpt_correction_T_min 0.6608
_exptl_absorpt_correction_type multi-scan
_exptl_absorpt_process_details Bruker(2001)SADABS,BrukerAXSInc.,Madison,WI
_exptl_crystal_colour red
_exptl_crystal_density_diffrn 1.481
_exptl_crystal_description plate
_exptl_crystal_F_000 1088
_exptl_crystal_size_max 0.42
_exptl_crystal_size_mid 0.14
_exptl_crystal_size_min 0.01
_refine_diff_density_max 0.942
_refine_diff_density_min -0.462
_refine_diff_density_rms 0.064
_refine_ls_abs_structure_details 'Flack H D (1983), Acta Cryst. A39, 876-881'
_refine_ls_abs_structure_Flack 0.013(9)
_refine_ls_extinction_method none
_refine_ls_goodness_of_fit_ref 1.065
_refine_ls_hydrogen_treatment constr
_refine_ls_matrix_type full
_refine_ls_number_parameters 298
_refine_ls_number_reflns 5632
_refine_ls_number_restraints 0
_refine_ls_restrained_S_all 1.065
_refine_ls_R_factor_all 0.0278
_refine_ls_R_factor_gt 0.0270
_refine_ls_shift/su_max 0.000
_refine_ls_shift/su_mean 0.000
_refine_ls_structure_factor_coef Fsqd
_refine_ls_weighting_details 'calc w=1/[\s^2^(Fo^2^)+(0.0441P)^2^+0.4572P] where P=(Fo^2^+2Fc^2^)/3'
_refine_ls_weighting_scheme calc
_refine_ls_wR_factor_gt 0.0712
_refine_ls_wR_factor_ref 0.0717
_reflns_number_gt 5459
_reflns_number_total 5632
_reflns_threshold_expression >2sigma(I)
_cod_data_source_file ja0671215si20070122_063031_6.cif
_cod_data_source_block (M)-9
_cod_database_code 4109145

loop_
_symmetry_equiv_pos_as_xyz
'x, y, z'
'-x, -y, z'
'-x+1/2, y+1/2, -z'
'x+1/2, -y+1/2, -z'

loop_
_atom_site_label
_atom_site_type_symbol
_atom_site_fract_x
_atom_site_fract_y
_atom_site_fract_z
_atom_site_U_iso_or_equiv
_atom_site_adp_type
_atom_site_occupancy
_atom_site_symmetry_multiplicity
_atom_site_calc_flag
_atom_site_refinement_flags
Ni1 Ni 0.444939(12) 0.584762(15) 0.351303(16) 0.01191(5) Uani 1 1 d .
O1 O 0.22768(8) 0.66145(11) 0.49991(11) 0.0226(3) Uani 1 1 d .
N1 N 0.44966(9) 0.72648(11) 0.42807(11) 0.0141(3) Uani 1 1 d .
N2 N 0.32522(8) 0.59419(12) 0.37351(11) 0.0146(3) Uani 1 1 d .
N3 N 0.43866(9) 0.44168(10) 0.30800(11) 0.0136(3) Uani 1 1 d .
C1 C 0.60968(12) 0.59670(16) 0.57252(16) 0.0258(4) Uani 1 1 d .
H1A H 0.6306 0.5759 0.5039 0.031 Uiso 1 1 calc R
C2 C 0.63445(15) 0.53784(17) 0.6623(2) 0.0353(5) Uani 1 1 d .
H2A H 0.6718 0.4766 0.6545 0.042 Uiso 1 1 calc R
C3 C 0.60550(15) 0.56720(18) 0.76258(18) 0.0374(5) Uani 1 1 d .
H3A H 0.6230 0.5269 0.8238 0.045 Uiso 1 1 calc R
C4 C 0.55021(14) 0.6568(2) 0.77329(16) 0.0339(5) Uani 1 1 d .
H4A H 0.5298 0.6776 0.8421 0.041 Uiso 1 1 calc R
C5 C 0.52521(12) 0.71497(17) 0.68413(15) 0.0244(4) Uani 1 1 d .
H5A H 0.4875 0.7758 0.6922 0.029 Uiso 1 1 calc R
C6 C 0.55428(12) 0.68622(14) 0.58238(13) 0.0182(3) Uani 1 1 d .
C7 C 0.53267(11) 0.75578(14) 0.48644(14) 0.0169(3) Uani 1 1 d .
H7A H 0.5817 0.7512 0.4351 0.020 Uiso 1 1 calc R
H7B H 0.5284 0.8325 0.5102 0.020 Uiso 1 1 calc R
C8 C 0.37452(11) 0.72391(13) 0.50441(14) 0.0162(3) Uani 1 1 d .
H8A H 0.3938 0.6904 0.5734 0.019 Uiso 1 1 calc R
C9 C 0.34826(12) 0.84324(15) 0.52409(16) 0.0230(4) Uani 1 1 d .
H9A H 0.2843 0.8500 0.5310 0.028 Uiso 1 1 calc R
H9B H 0.3758 0.8715 0.5901 0.028 Uiso 1 1 calc R
C10 C 0.38092(16) 0.90502(17) 0.42614(18) 0.0360(5) Uani 1 1 d .
H10A H 0.4220 0.9632 0.4477 0.043 Uiso 1 1 calc R
H10B H 0.3316 0.9386 0.3872 0.043 Uiso 1 1 calc R
C11 C 0.42705(11) 0.82037(13) 0.35532(15) 0.0199(3) Uani 1 1 d .
H11A H 0.3881 0.7959 0.2970 0.024 Uiso 1 1 calc R
H11B H 0.4804 0.8518 0.3233 0.024 Uiso 1 1 calc R
C12 C 0.30007(10) 0.65695(14) 0.45764(13) 0.0155(3) Uani 1 1 d .
C13 C 0.26381(10) 0.53991(13) 0.31013(13) 0.0144(3) Uani 1 1 d .
C14 C 0.17985(10) 0.58392(15) 0.29490(14) 0.0182(3) Uani 1 1 d .
H14A H 0.1633 0.6477 0.3329 0.022 Uiso 1 1 calc R
C15 C 0.12109(11) 0.53563(15) 0.22541(16) 0.0222(4) Uani 1 1 d .
H15A H 0.0648 0.5665 0.2167 0.027 Uiso 1 1 calc R
C16 C 0.14336(11) 0.44273(15) 0.16831(15) 0.0228(4) Uani 1 1 d .
H16A H 0.1028 0.4098 0.1208 0.027 Uiso 1 1 calc R
C17 C 0.22607(11) 0.39872(14) 0.18184(14) 0.0195(3) Uani 1 1 d .
H17A H 0.2417 0.3354 0.1425 0.023 Uiso 1 1 calc R
C18 C 0.28719(11) 0.44510(13) 0.25188(13) 0.0152(3) Uani 1 1 d .
C19 C 0.37418(10) 0.39406(13) 0.26382(12) 0.0138(3) Uani 1 1 d .
C20 C 0.38591(10) 0.28278(13) 0.21559(13) 0.0154(3) Uani 1 1 d .
C21 C 0.44561(12) 0.27148(14) 0.13318(14) 0.0210(3) Uani 1 1 d .
H21A H 0.4803 0.3320 0.1123 0.025 Uiso 1 1 calc R
C22 C 0.45521(14) 0.17173(16) 0.08055(16) 0.0297(4) Uani 1 1 d .
H22A H 0.4959 0.1646 0.0237 0.036 Uiso 1 1 calc R
C23 C 0.34599(12) 0.09354(15) 0.19526(15) 0.0231(4) Uani 1 1 d .
H23A H 0.3127 0.0323 0.2174 0.028 Uiso 1 1 calc R
C24 C 0.40517(13) 0.08337(16) 0.11165(16) 0.0280(4) Uani 1 1 d .
H24A H 0.4113 0.0156 0.0757 0.034 Uiso 1 1 calc R
C25 C 0.33555(11) 0.19333(14) 0.24642(14) 0.0187(3) Uani 1 1 d .
H25A H 0.2941 0.2007 0.3024 0.022 Uiso 1 1 calc R
C26 C 0.2941(3) 0.6694(2) 0.0699(3) 0.0805(12) Uani 1 1 d .
H26A H 0.2370 0.6366 0.0521 0.097 Uiso 1 1 calc R
H26B H 0.3177 0.6301 0.1328 0.097 Uiso 1 1 calc R
Cl1 Cl 0.27874(5) 0.80528(6) 0.10379(5) 0.04917(16) Uani 1 1 d .
Cl2 Cl 0.36441(4) 0.65143(5) -0.03775(5) 0.04140(14) Uani 1 1 d .

loop_
_atom_site_aniso_label
_atom_site_aniso_U_11
_atom_site_aniso_U_22
_atom_site_aniso_U_33
_atom_site_aniso_U_23
_atom_site_aniso_U_13
_atom_site_aniso_U_12
Ni1 0.00844(8) 0.01179(8) 0.01550(9) -0.00106(8) 0.00026(7) 0.00062(7)
O1 0.0144(6) 0.0301(7) 0.0231(6) -0.0060(5) 0.0045(5) 0.0018(5)
N1 0.0116(6) 0.0137(6) 0.0169(6) -0.0008(5) -0.0003(5) -0.0004(5)
N2 0.0104(6) 0.0153(6) 0.0181(6) -0.0019(5) -0.0012(5) 0.0017(5)
N3 0.0126(6) 0.0137(6) 0.0143(6) 0.0008(5) 0.0013(5) 0.0016(5)
C1 0.0241(8) 0.0239(9) 0.0295(9) -0.0046(8) -0.0089(7) -0.0028(8)
C2 0.0371(11) 0.0234(9) 0.0455(13) 0.0013(9) -0.0238(10) -0.0034(8)
C3 0.0406(12) 0.0380(12) 0.0335(11) 0.0166(9) -0.0180(9) -0.0195(10)
C4 0.0301(10) 0.0516(12) 0.0199(8) 0.0054(8) -0.0025(8) -0.0194(10)
C5 0.0194(8) 0.0297(9) 0.0241(9) -0.0011(8) -0.0011(7) -0.0084(7)
C6 0.0158(7) 0.0200(7) 0.0188(7) 0.0001(6) -0.0046(7) -0.0069(7)
C7 0.0153(7) 0.0158(7) 0.0195(8) 0.0003(6) -0.0024(6) -0.0040(6)
C8 0.0147(7) 0.0165(7) 0.0174(8) -0.0047(6) 0.0020(6) 0.0005(6)
C9 0.0244(9) 0.0178(8) 0.0269(9) -0.0075(7) 0.0035(7) 0.0029(7)
C10 0.0451(12) 0.0204(9) 0.0424(12) 0.0057(9) 0.0162(10) 0.0130(9)
C11 0.0230(8) 0.0149(7) 0.0219(8) 0.0032(7) -0.0019(7) 0.0029(6)
C12 0.0132(7) 0.0156(7) 0.0176(7) -0.0001(6) -0.0008(6) 0.0022(6)
C13 0.0120(7) 0.0158(7) 0.0154(7) 0.0020(6) 0.0000(6) -0.0010(6)
C14 0.0137(7) 0.0181(7) 0.0228(8) 0.0000(7) 0.0000(6) 0.0030(7)
C15 0.0122(7) 0.0241(9) 0.0302(9) 0.0009(7) -0.0044(7) 0.0026(7)
C16 0.0166(8) 0.0257(9) 0.0263(9) -0.0025(7) -0.0072(7) -0.0008(7)
C17 0.0160(7) 0.0217(8) 0.0208(8) -0.0028(6) -0.0027(6) -0.0003(7)
C18 0.0124(7) 0.0157(7) 0.0174(7) 0.0003(6) 0.0002(6) -0.0009(6)
C19 0.0126(7) 0.0161(7) 0.0128(7) 0.0005(6) 0.0006(6) 0.0003(6)
C20 0.0129(7) 0.0158(7) 0.0175(7) -0.0021(6) -0.0038(6) 0.0012(6)
C21 0.0195(7) 0.0195(7) 0.0240(9) -0.0022(6) 0.0048(7) -0.0003(7)
C22 0.0318(10) 0.0271(9) 0.0303(10) -0.0089(8) 0.0111(8) 0.0015(8)
C23 0.0258(8) 0.0168(8) 0.0267(8) -0.0012(7) -0.0031(7) -0.0030(7)
C24 0.0331(9) 0.0187(8) 0.0321(9) -0.0091(8) -0.0001(8) 0.0030(8)
C25 0.0179(8) 0.0194(8) 0.0188(8) -0.0005(7) 0.0005(6) 0.0003(7)
C26 0.124(3) 0.0402(15) 0.077(2) -0.0155(15) 0.071(2) -0.0270(17)
Cl1 0.0617(4) 0.0493(3) 0.0366(3) -0.0099(3) -0.0014(3) 0.0203(3)
Cl2 0.0363(3) 0.0485(3) 0.0394(3) -0.0140(3) -0.0004(2) 0.0057(2)

loop_
_atom_type_symbol
_atom_type_description
_atom_type_scat_dispersion_real
_atom_type_scat_dispersion_imag
_atom_type_scat_source
C C 0.0033 0.0016 'International Tables Vol C Tables 4.2.6.8 and 6.1.1.4'
H H 0.0000 0.0000 'International Tables Vol C Tables 4.2.6.8 and 6.1.1.4'
N N 0.0061 0.0033 'International Tables Vol C Tables 4.2.6.8 and 6.1.1.4'
O O 0.0106 0.0060 'International Tables Vol C Tables 4.2.6.8 and 6.1.1.4'
Ni Ni 0.3393 1.1124 'International Tables Vol C Tables 4.2.6.8 and 6.1.1.4'
Cl Cl 0.1484 0.1585 'International Tables Vol C Tables 4.2.6.8 and 6.1.1.4'

loop_
_geom_angle_atom_site_label_1
_geom_angle_atom_site_label_2
_geom_angle_atom_site_label_3
_geom_angle
_geom_angle_site_symmetry_1
_geom_angle_site_symmetry_3
N3 Ni1 N2 92.95(6) . .
N3 Ni1 N3 78.58(7) . 2_665
N2 Ni1 N3 169.66(6) . 2_665
N3 Ni1 N1 168.23(6) . .
N2 Ni1 N1 84.82(6) . .
N3 Ni1 N1 104.66(6) 2_665 .
N3 Ni1 Ni1 44.96(4) . 2_665
N2 Ni1 Ni1 132.12(5) . 2_665
N3 Ni1 Ni1 43.32(4) 2_665 2_665
N1 Ni1 Ni1 131.01(4) . 2_665
C8 N1 C11 102.86(12) . .
C8 N1 C7 110.32(13) . .
C11 N1 C7 107.64(12) . .
C8 N1 Ni1 105.12(10) . .
C11 N1 Ni1 111.68(10) . .
C7 N1 Ni1 118.14(10) . .
C12 N2 C13 121.05(13) . .
C12 N2 Ni1 115.52(11) . .
C13 N2 Ni1 123.43(11) . .
C19 N3 Ni1 127.24(12) . .
C19 N3 Ni1 141.00(12) . 2_665
Ni1 N3 Ni1 91.73(6) . 2_665
C2 C1 C6 120.39(19) . .
C2 C1 H1A 119.8 . .
C6 C1 H1A 119.8 . .
C3 C2 C1 120.7(2) . .
C3 C2 H2A 119.6 . .
C1 C2 H2A 119.6 . .
C2 C3 C4 119.32(19) . .
C2 C3 H3A 120.3 . .
C4 C3 H3A 120.3 . .
C5 C4 C3 120.03(19) . .
C5 C4 H4A 120.0 . .
C3 C4 H4A 120.0 . .
C4 C5 C6 121.15(19) . .
C4 C5 H5A 119.4 . .
C6 C5 H5A 119.4 . .
C5 C6 C1 118.39(17) . .
C5 C6 C7 120.76(16) . .
C1 C6 C7 120.64(16) . .
C6 C7 N1 115.73(13) . .
C6 C7 H7A 108.3 . .
N1 C7 H7A 108.3 . .
C6 C7 H7B 108.3 . .
N1 C7 H7B 108.3 . .
H7A C7 H7B 107.4 . .
N1 C8 C12 110.18(13) . .
N1 C8 C9 106.47(13) . .
C12 C8 C9 112.20(14) . .
N1 C8 H8A 109.3 . .
C12 C8 H8A 109.3 . .
C9 C8 H8A 109.3 . .
C10 C9 C8 105.01(15) . .
C10 C9 H9A 110.7 . .
C8 C9 H9A 110.7 . .
C10 C9 H9B 110.7 . .
C8 C9 H9B 110.7 . .
H9A C9 H9B 108.8 . .
C9 C10 C11 106.11(16) . .
C9 C10 H10A 110.5 . .
C11 C10 H10A 110.5 . .
C9 C10 H10B 110.5 . .
C11 C10 H10B 110.5 . .
H10A C10 H10B 108.7 . .
N1 C11 C10 105.99(15) . .
N1 C11 H11A 110.5 . .
C10 C11 H11A 110.5 . .
N1 C11 H11B 110.5 . .
C10 C11 H11B 110.5 . .
H11A C11 H11B 108.7 . .
O1 C12 N2 127.83(16) . .
O1 C12 C8 119.22(15) . .
N2 C12 C8 112.89(13) . .
N2 C13 C14 120.64(15) . .
N2 C13 C18 120.67(14) . .
C14 C13 C18 118.44(15) . .
C15 C14 C13 121.06(16) . .
C15 C14 H14A 119.5 . .
C13 C14 H14A 119.5 . .
C14 C15 C16 120.88(16) . .
C14 C15 H15A 119.6 . .
C16 C15 H15A 119.6 . .
C15 C16 C17 118.80(16) . .
C15 C16 H16A 120.6 . .
C17 C16 H16A 120.6 . .
C16 C17 C18 121.93(16) . .
C16 C17 H17A 119.0 . .
C18 C17 H17A 119.0 . .
C17 C18 C13 118.90(15) . .
C17 C18 C19 119.58(15) . .
C13 C18 C19 121.53(14) . .
N3 C19 C18 123.31(14) . .
N3 C19 C20 119.78(14) . .
C18 C19 C20 116.84(14) . .
C21 C20 C25 119.50(16) . .
C21 C20 C19 117.91(15) . .
C25 C20 C19 122.48(15) . .
C20 C21 C22 120.47(16) . .
C20 C21 H21A 119.8 . .
C22 C21 H21A 119.8 . .
C24 C22 C21 119.71(17) . .
C24 C22 H22A 120.1 . .
C21 C22 H22A 120.1 . .
C24 C23 C25 119.99(17) . .
C24 C23 H23A 120.0 . .
C25 C23 H23A 120.0 . .
C22 C24 C23 120.21(18) . .
C22 C24 H24A 119.9 . .
C23 C24 H24A 119.9 . .
C23 C25 C20 120.10(16) . .
C23 C25 H25A 120.0 . .
C20 C25 H25A 120.0 . .
Cl1 C26 Cl2 113.21(16) . .
Cl1 C26 H26A 108.9 . .
Cl2 C26 H26A 108.9 . .
Cl1 C26 H26B 108.9 . .
Cl2 C26 H26B 108.9 . .
H26A C26 H26B 107.7 . .

loop_
_geom_bond_atom_site_label_1
_geom_bond_atom_site_label_2
_geom_bond_distance
_geom_bond_site_symmetry_2
Ni1 N3 1.8403(13) .
Ni1 N2 1.8628(13) .
Ni1 N3 1.8954(14) 2_665
Ni1 N1 1.9877(13) .
Ni1 Ni1 2.6813(4) 2_665
O1 C12 1.232(2) .
N1 C8 1.497(2) .
N1 C11 1.508(2) .
N1 C7 1.512(2) .
N2 C12 1.359(2) .
N2 C13 1.400(2) .
N3 C19 1.276(2) .
N3 Ni1 1.8954(14) 2_665
C1 C2 1.387(3) .
C1 C6 1.395(3) .
C1 H1A 0.9500 .
C2 C3 1.378(4) .
C2 H2A 0.9500 .
C3 C4 1.395(3) .
C3 H3A 0.9500 .
C4 C5 1.378(3) .
C4 H4A 0.9500 .
C5 C6 1.393(3) .
C5 H5A 0.9500 .
C6 C7 1.509(2) .
C7 H7A 0.9900 .
C7 H7B 0.9900 .
C8 C12 1.524(2) .
C8 C9 1.539(2) .
C8 H8A 1.0000 .
C9 C10 1.525(3) .
C9 H9A 0.9900 .
C9 H9B 0.9900 .
C10 C11 1.538(3) .
C10 H10A 0.9900 .
C10 H10B 0.9900 .
C11 H11A 0.9900 .
C11 H11B 0.9900 .
C13 C14 1.411(2) .
C13 C18 1.419(2) .
C14 C15 1.385(2) .
C14 H14A 0.9500 .
C15 C16 1.388(3) .
C15 H15A 0.9500 .
C16 C17 1.390(2) .
C16 H16A 0.9500 .
C17 C18 1.404(2) .
C17 H17A 0.9500 .
C18 C19 1.483(2) .
C19 C20 1.504(2) .
C20 C21 1.386(2) .
C20 C25 1.397(2) .
C21 C22 1.397(2) .
C21 H21A 0.9500 .
C22 C24 1.385(3) .
C22 H22A 0.9500 .
C23 C24 1.390(3) .
C23 C25 1.391(3) .
C23 H23A 0.9500 .
C24 H24A 0.9500 .
C25 H25A 0.9500 .
C26 Cl1 1.737(3) .
C26 Cl2 1.739(3) .
C26 H26A 0.9900 .
C26 H26B 0.9900 .

loop_
_geom_torsion_atom_site_label_1
_geom_torsion_atom_site_label_2
_geom_torsion_atom_site_label_3
_geom_torsion_atom_site_label_4
_geom_torsion
_geom_torsion_site_symmetry_1
_geom_torsion_site_symmetry_4
N3 Ni1 N1 C8 -49.3(3) . .
N2 Ni1 N1 C8 30.26(10) . .
N3 Ni1 N1 C8 -153.91(10) 2_665 .
Ni1 Ni1 N1 C8 -114.18(9) 2_665 .
N3 Ni1 N1 C11 -160.1(3) . .
N2 Ni1 N1 C11 -80.57(11) . .
N3 Ni1 N1 C11 95.26(11) 2_665 .
Ni1 Ni1 N1 C11 134.99(9) 2_665 .
N3 Ni1 N1 C7 74.3(3) . .
N2 Ni1 N1 C7 153.80(12) . .
N3 Ni1 N1 C7 -30.37(12) 2_665 .
Ni1 Ni1 N1 C7 9.36(14) 2_665 .
N3 Ni1 N2 C12 144.22(12) . .
N3 Ni1 N2 C12 178.9(3) 2_665 .
N1 Ni1 N2 C12 -24.18(12) . .
Ni1 Ni1 N2 C12 119.54(11) 2_665 .
N3 Ni1 N2 C13 -34.84(14) . .
N3 Ni1 N2 C13 -0.2(4) 2_665 .
N1 Ni1 N2 C13 156.75(13) . .
Ni1 Ni1 N2 C13 -59.52(14) 2_665 .
N2 Ni1 N3 C19 27.63(15) . .
N3 Ni1 N3 C19 -146.40(12) 2_665 .
N1 Ni1 N3 C19 106.3(3) . .
Ni1 Ni1 N3 C19 -178.37(17) 2_665 .
N2 Ni1 N3 Ni1 -154.00(6) . 2_665
N3 Ni1 N3 Ni1 31.98(7) 2_665 2_665
N1 Ni1 N3 Ni1 -75.3(3) . 2_665
C6 C1 C2 C3 -0.6(3) . .
C1 C2 C3 C4 0.4(3) . .
C2 C3 C4 C5 -0.1(3) . .
C3 C4 C5 C6 -0.1(3) . .
C4 C5 C6 C1 -0.1(3) . .
C4 C5 C6 C7 -174.90(17) . .
C2 C1 C6 C5 0.4(3) . .
C2 C1 C6 C7 175.23(17) . .
C5 C6 C7 N1 -90.62(19) . .
C1 C6 C7 N1 94.66(19) . .
C8 N1 C7 C6 53.76(18) . .
C11 N1 C7 C6 165.28(14) . .
Ni1 N1 C7 C6 -67.14(17) . .
C11 N1 C8 C12 85.70(15) . .
C7 N1 C8 C12 -159.71(13) . .
Ni1 N1 C8 C12 -31.31(15) . .
C11 N1 C8 C9 -36.21(16) . .
C7 N1 C8 C9 78.38(16) . .
Ni1 N1 C8 C9 -153.22(11) . .
N1 C8 C9 C10 23.6(2) . .
C12 C8 C9 C10 -97.01(18) . .
C8 C9 C10 C11 -1.7(2) . .
C8 N1 C11 C10 34.90(17) . .
C7 N1 C11 C10 -81.62(17) . .
Ni1 N1 C11 C10 147.15(13) . .
C9 C10 C11 N1 -20.6(2) . .
C13 N2 C12 O1 12.6(3) . .
Ni1 N2 C12 O1 -166.44(15) . .
C13 N2 C12 C8 -170.25(14) . .
Ni1 N2 C12 C8 10.66(18) . .
N1 C8 C12 O1 -167.27(15) . .
C9 C8 C12 O1 -48.8(2) . .
N1 C8 C12 N2 15.36(19) . .
C9 C8 C12 N2 133.80(15) . .
C12 N2 C13 C14 30.5(2) . .
Ni1 N2 C13 C14 -150.48(13) . .
C12 N2 C13 C18 -155.47(16) . .
Ni1 N2 C13 C18 23.5(2) . .
N2 C13 C14 C15 174.62(16) . .
C18 C13 C14 C15 0.5(2) . .
C13 C14 C15 C16 -0.3(3) . .
C14 C15 C16 C17 -0.1(3) . .
C15 C16 C17 C18 0.4(3) . .
C16 C17 C18 C13 -0.3(3) . .
C16 C17 C18 C19 179.45(16) . .
N2 C13 C18 C17 -174.33(15) . .
C14 C13 C18 C17 -0.2(2) . .
N2 C13 C18 C19 6.0(2) . .
C14 C13 C18 C19 -179.88(15) . .
Ni1 N3 C19 C18 -7.9(2) . .
Ni1 N3 C19 C18 174.66(13) 2_665 .
Ni1 N3 C19 C20 168.82(11) . .
Ni1 N3 C19 C20 -8.6(3) 2_665 .
C17 C18 C19 N3 165.47(16) . .
C13 C18 C19 N3 -14.8(2) . .
C17 C18 C19 C20 -11.4(2) . .
C13 C18 C19 C20 168.34(15) . .
N3 C19 C20 C21 -60.4(2) . .
C18 C19 C20 C21 116.52(18) . .
N3 C19 C20 C25 123.48(18) . .
C18 C19 C20 C25 -59.6(2) . .
C25 C20 C21 C22 0.4(3) . .
C19 C20 C21 C22 -175.79(17) . .
C20 C21 C22 C24 -0.5(3) . .
C21 C22 C24 C23 -0.4(3) . .
C25 C23 C24 C22 1.4(3) . .
C24 C23 C25 C20 -1.5(3) . .
C21 C20 C25 C23 0.6(3) . .
C19 C20 C25 C23 176.62(16) . .
